data_4504583
loop_
_publ_author_name
'Hosseini, Ali'
'Hodgson, Michael C.'
'Tham, Fook S.'
'Reed, Christopher A.'
'Boyd, Peter D. W.'

_publ_section_title
;
 Tapes, Sheets, and Prisms. Identification of the Weak C&#x2212;F
 Interactions that Steer Fullerene&#x2212;Porphyrin Cocrystallization
;
_journal_issue 2
_journal_name_full 'Crystal Growth &amp; Design'
_journal_page_first 397
_journal_paper_doi 10.1021/cg050352n
_journal_volume 6
_journal_year 2006
_chemical_formula_moiety 'C44 H10 N4 F20 , 1(C60)'
_chemical_formula_sum 'C104 H10 F20 N4'
_chemical_formula_weight 1695.16
_chemical_name_systematic
;
 ?
;
_space_group_IT_number 85
_symmetry_cell_setting tetragonal
_symmetry_space_group_name_Hall '-P 4a'
_symmetry_space_group_name_H-M 'P 4/n :2'
_atom_sites_solution_hydrogens geom
_atom_sites_solution_primary direct
_atom_sites_solution_secondary difmap
_audit_creation_method SHELXL-97
_cell_angle_alpha 90.00
_cell_angle_beta 90.00
_cell_angle_gamma 90.00
_cell_formula_units_Z 2
_cell_length_a 16.2344(2)
_cell_length_b 16.2344(2)
_cell_length_c 12.2612(2)
_cell_measurement_temperature 356(2)
_cell_measurement_theta_max 26
_cell_measurement_theta_min 1.7
_cell_volume 3231.51(8)
_computing_structure_refinement 'SHELXL-97 (Sheldrick, 1997)'
_diffrn_ambient_temperature 356(2)
_diffrn_measured_fraction_theta_full 0.980
_diffrn_measured_fraction_theta_max 0.980
_diffrn_measurement_device_type 'Siemens SMART CCD'
_diffrn_measurement_method 'Area detector \w scans'
_diffrn_radiation_monochromator graphite
_diffrn_radiation_source 'fine-focus sealed tube'
_diffrn_radiation_type MoK\a
_diffrn_radiation_wavelength 0.71073
_diffrn_reflns_av_R_equivalents 0.0351
_diffrn_reflns_av_sigmaI/netI 0.0300
_diffrn_reflns_limit_h_max 14
_diffrn_reflns_limit_h_min -13
_diffrn_reflns_limit_k_max 19
_diffrn_reflns_limit_k_min 0
_diffrn_reflns_limit_l_max 14
_diffrn_reflns_limit_l_min 0
_diffrn_reflns_number 3103
_diffrn_reflns_theta_full 25.97
_diffrn_reflns_theta_max 25.97
_diffrn_reflns_theta_min 1.66
_diffrn_standards_decay_% <2%
_exptl_absorpt_coefficient_mu 0.143
_exptl_absorpt_correction_T_max 0.9787
_exptl_absorpt_correction_T_min 0.7344
_exptl_absorpt_correction_type multi-scan
_exptl_absorpt_process_details 'SADABS; Sheldrick, 1997'
_exptl_crystal_colour red
_exptl_crystal_density_diffrn 1.742
_exptl_crystal_density_method 'not measured'
_exptl_crystal_description plate
_exptl_crystal_F_000 1684
_exptl_crystal_size_max 0.42
_exptl_crystal_size_mid 0.30
_exptl_crystal_size_min 0.16
_refine_diff_density_max 0.325
_refine_diff_density_min -0.262
_refine_diff_density_rms 0.068
_refine_ls_extinction_method none
_refine_ls_goodness_of_fit_ref 1.085
_refine_ls_hydrogen_treatment mixed
_refine_ls_matrix_type full
_refine_ls_number_parameters 478
_refine_ls_number_reflns 3103
_refine_ls_number_restraints 600
_refine_ls_restrained_S_all 1.040
_refine_ls_R_factor_all 0.0682
_refine_ls_R_factor_gt 0.0527
_refine_ls_shift/su_max 0.000
_refine_ls_shift/su_mean 0.000
_refine_ls_structure_factor_coef Fsqd
_refine_ls_weighting_details 'calc w=1/[\s^2^(Fo^2^)+(0.0892P)^2^+2.2166P] where P=(Fo^2^+2Fc^2^)/3'
_refine_ls_weighting_scheme calc
_refine_ls_wR_factor_gt 0.1431
_refine_ls_wR_factor_ref 0.1553
_reflns_number_gt 2483
_reflns_number_total 3103
_reflns_threshold_expression >2sigma(I)
_cod_data_source_file cg050352nsi20050720_075014.cif
_cod_data_source_block amh5
_cod_depositor_comments
;
The following automatic conversions were performed:

'_symmetry_cell_setting' value 'Tetragonal' changed to 'tetragonal'
according to /home/saulius/struct/CIF-dictionaries/cif_core.dic
dictionary named 'cif_core.dic' version 2.4.1 from 2010-06-29.

Automatic conversion script
Id: cif_fix_values 1715 2011-07-08 13:25:40Z adriana 
;
_cod_original_sg_symbol_H-M P4/n
_cod_database_code 4504583

loop_
_symmetry_equiv_pos_as_xyz
'x, y, z'
'-x+1/2, -y+1/2, z'
'-y+1/2, x, z'
'y, -x+1/2, z'
'-x, -y, -z'
'x-1/2, y-1/2, -z'
'y-1/2, -x, -z'
'-y, x-1/2, -z'

loop_
_atom_site_label
_atom_site_type_symbol
_atom_site_fract_x
_atom_site_fract_y
_atom_site_fract_z
_atom_site_U_iso_or_equiv
_atom_site_adp_type
_atom_site_occupancy
_atom_site_symmetry_multiplicity
_atom_site_calc_flag
_atom_site_refinement_flags
C13 C 0.081(2) 0.051(2) 0.227(3) 0.020(3) Uani 0.081(2) 1 d PU
C12 C 0.143(2) 0.008(2) 0.226(3) 0.020(3) Uani 0.081(2) 1 d PU
N2 N 0.186(3) 0.145(3) 0.234(3) 0.014(3) Uani 0.081(2) 1 d PU
C1A C 0.212(3) 0.067(3) 0.232(3) 0.018(3) Uani 0.081(2) 1 d PU
H1 H 0.026(2) 0.0267(19) 0.269(2) 0.040(8) Uiso 1 1 d .
H3 H 0.1578(18) -0.0522(19) 0.267(2) 0.033(7) Uiso 1 1 d .
F5 F -0.03887(9) 0.15462(10) 0.46254(12) 0.0256(4) Uani 0.919(2) 1 d PU
F4 F -0.29718(8) 0.13992(9) 0.29210(16) 0.0352(4) Uani 0.919(2) 1 d PU
N1 N 0.18466(19) 0.14072(19) 0.26645(16) 0.0149(6) Uani 0.919(2) 1 d PU
H2 H 0.2064 0.1814 0.2570 0.018 Uiso 0.50 1 d PR
F3 F -0.20252(9) 0.13119(10) 0.47562(13) 0.0337(4) Uani 0.919(2) 1 d PU
F2 F -0.06152(10) 0.19359(12) 0.08263(14) 0.0340(4) Uani 0.919(2) 1 d PU
F1 F -0.22545(10) 0.16524(10) 0.09555(15) 0.0380(5) Uani 0.919(2) 1 d PU
C5 C 0.04394(17) 0.19837(17) 0.2679(2) 0.0150(6) Uani 0.919(2) 1 d PU
C6 C -0.04517(15) 0.17732(14) 0.2724(2) 0.0167(6) Uani 0.919(2) 1 d PU
C4 C 0.10072(18) 0.13305(18) 0.26779(19) 0.0155(6) Uani 0.919(2) 1 d PU
C1 C 0.21762(19) 0.06311(18) 0.2677(2) 0.0155(6) Uani 0.919(2) 1 d PU
C9 C -0.21516(17) 0.15062(16) 0.2855(3) 0.0246(6) Uani 0.919(2) 1 d PU
C7 C -0.08392(15) 0.15915(15) 0.3713(2) 0.0188(5) Uani 0.919(2) 1 d PU
C3 C 0.07941(19) 0.04674(18) 0.2698(2) 0.0224(6) Uani 0.919(2) 1 d PU
C11 C -0.09504(17) 0.17807(16) 0.1795(3) 0.0224(5) Uani 0.919(2) 1 d PU
C10 C -0.17916(19) 0.16451(17) 0.1850(3) 0.0258(6) Uani 0.919(2) 1 d PU
C8 C -0.16779(15) 0.14665(15) 0.3784(3) 0.0224(5) Uani 0.919(2) 1 d PU
C2 C 0.15125(17) 0.00400(17) 0.2700(2) 0.0209(6) Uani 0.919(2) 1 d PU
C31 C 0.76800(17) 0.95202(15) 0.3400(2) 0.0390(6) Uani 1 1 d U
C25 C 0.86085(17) 0.86208(18) 0.0345(3) 0.0447(8) Uani 1 1 d U
C36 C 0.86071(17) 0.86180(18) 0.4338(3) 0.0438(7) Uani 1 1 d U
C29 C 0.62337(16) 0.90887(16) 0.3400(2) 0.0391(7) Uani 1 1 d U
C28 C 0.6881(2) 0.95429(15) 0.1747(2) 0.0449(7) Uani 1 1 d U
C26 C 0.76804(18) 0.95183(15) 0.1277(2) 0.0399(7) Uani 1 1 d U
C24 C 0.78207(18) 0.90425(18) 0.0347(3) 0.0444(7) Uani 1 1 d U
C30 C 0.6880(2) 0.95420(16) 0.2927(2) 0.0446(7) Uani 1 1 d U
C38 C 0.78179(17) 0.90428(18) 0.4335(2) 0.0428(7) Uani 1 1 d U
C27 C 0.62331(16) 0.90898(16) 0.1282(2) 0.0396(7) Uani 1 1 d U
C39 C 0.71738(19) 0.85822(15) 0.4802(2) 0.0352(6) Uani 1 1 d U
C23 C 0.71767(19) 0.85846(16) -0.0124(2) 0.0388(7) Uani 1 1 d U
C33 C 0.8522(3) 0.9385(3) 0.1767(5) 0.0286(10) Uani 0.50 1 d PU
C34 C 0.8889(4) 0.9181(3) 0.2335(5) 0.0300(10) Uani 0.50 1 d PU
C35 C 0.8513(3) 0.9383(3) 0.2913(5) 0.0280(10) Uani 0.50 1 d PU
C32 C 0.8140(3) 0.9582(3) 0.2338(5) 0.0287(10) Uani 0.50 1 d PU
C37 C 0.7698(4) 0.7879(3) 0.5164(4) 0.0249(10) Uani 0.50 1 d PU
C22 C 0.7128(4) 0.7705(5) -0.0469(4) 0.0282(11) Uani 0.50 1 d PU
F7 F -0.2017(12) 0.1314(13) 0.0235(19) 0.042(3) Uani 0.081(2) 1 d PU
F6 F -0.0367(12) 0.1531(14) 0.0414(18) 0.039(3) Uani 0.081(2) 1 d PU
F8 F -0.2980(11) 0.1388(11) 0.201(2) 0.039(3) Uani 0.081(2) 1 d PU
F9 F -0.2282(11) 0.1684(11) 0.4025(17) 0.037(3) Uani 0.081(2) 1 d PU
F10 F -0.0607(12) 0.1929(13) 0.4224(18) 0.032(3) Uani 0.081(2) 1 d PU
C17 C -0.091(2) 0.183(2) 0.328(3) 0.024(2) Uani 0.081(2) 1 d PU
C21 C -0.083(2) 0.161(2) 0.123(4) 0.032(3) Uani 0.081(2) 1 d PU
C16 C -0.060(3) 0.174(2) 0.227(4) 0.023(3) Uani 0.081(2) 1 d PU
C19 C -0.202(3) 0.151(3) 0.225(5) 0.032(3) Uani 0.081(2) 1 d PU
C20 C -0.166(2) 0.145(2) 0.120(3) 0.035(2) Uani 0.081(2) 1 d PU
C18 C -0.183(3) 0.164(2) 0.325(4) 0.027(3) Uani 0.081(2) 1 d PU
C15 C 0.044(2) 0.202(2) 0.227(3) 0.017(3) Uani 0.081(2) 1 d PU
C14 C 0.099(3) 0.138(3) 0.231(3) 0.017(2) Uani 0.081(2) 1 d PU

loop_
_atom_site_aniso_label
_atom_site_aniso_U_11
_atom_site_aniso_U_22
_atom_site_aniso_U_33
_atom_site_aniso_U_23
_atom_site_aniso_U_13
_atom_site_aniso_U_12
C13 0.017(5) 0.017(5) 0.025(5) 0.004(5) -0.001(5) -0.001(4)
C12 0.019(5) 0.017(5) 0.025(5) 0.004(5) -0.003(5) -0.005(4)
N2 0.013(5) 0.014(5) 0.017(5) 0.004(5) -0.001(5) 0.002(4)
C1A 0.015(5) 0.017(5) 0.021(5) 0.004(5) -0.001(5) -0.002(4)
F5 0.0208(7) 0.0349(9) 0.0209(8) -0.0031(7) 0.0004(6) -0.0051(6)
F4 0.0109(7) 0.0284(8) 0.0664(12) 0.0003(8) -0.0011(7) -0.0040(6)
N1 0.0137(9) 0.0140(10) 0.0168(13) 0.0025(12) 0.0013(12) 0.0003(7)
F3 0.0233(8) 0.0395(9) 0.0384(9) -0.0087(7) 0.0150(7) -0.0089(6)
F2 0.0281(9) 0.0480(11) 0.0260(9) 0.0119(8) -0.0053(7) -0.0098(8)
F1 0.0274(8) 0.0403(9) 0.0463(10) 0.0138(8) -0.0197(8) -0.0083(7)
C5 0.0159(11) 0.0163(11) 0.0128(12) 0.0010(11) 0.0007(11) -0.0009(8)
C6 0.0128(12) 0.0141(11) 0.0232(13) -0.0016(10) -0.0033(10) -0.0002(8)
C4 0.0153(11) 0.0157(11) 0.0155(13) 0.0017(11) 0.0002(12) -0.0009(8)
C1 0.0172(12) 0.0133(11) 0.0159(14) 0.0018(12) -0.0020(12) 0.0002(9)
C9 0.0119(12) 0.0172(12) 0.0448(17) -0.0036(12) 0.0011(12) -0.0008(9)
C7 0.0171(12) 0.0166(12) 0.0227(13) -0.0019(10) -0.0002(10) -0.0005(9)
C3 0.0184(12) 0.0150(12) 0.0337(15) 0.0023(13) 0.0016(14) -0.0035(9)
C11 0.0199(13) 0.0241(13) 0.0233(14) 0.0060(11) -0.0048(13) -0.0034(10)
C10 0.0219(14) 0.0195(13) 0.0359(17) 0.0054(12) -0.0103(12) -0.0009(10)
C8 0.0169(12) 0.0170(11) 0.0334(14) -0.0037(11) 0.0062(11) -0.0015(9)
C2 0.0183(12) 0.0126(12) 0.0319(15) 0.0010(12) -0.0022(12) 0.0001(9)
C31 0.0474(15) 0.0186(11) 0.0510(16) -0.0107(11) 0.0122(13) -0.0084(11)
C25 0.0322(14) 0.0461(16) 0.0557(18) 0.0282(14) 0.0164(13) 0.0066(12)
C36 0.0309(14) 0.0450(16) 0.0555(18) -0.0277(14) -0.0206(13) 0.0069(12)
C29 0.0314(13) 0.0350(14) 0.0509(16) -0.0201(12) -0.0071(12) 0.0159(11)
C28 0.080(2) 0.0211(12) 0.0342(14) 0.0015(11) -0.0024(14) 0.0175(13)
C26 0.0483(16) 0.0217(12) 0.0496(16) 0.0133(11) -0.0150(13) -0.0073(11)
C24 0.0364(15) 0.0409(15) 0.0560(18) 0.0274(13) 0.0097(13) 0.0086(12)
C30 0.077(2) 0.0210(12) 0.0363(15) -0.0032(11) -0.0033(14) 0.0160(13)
C38 0.0362(14) 0.0409(15) 0.0513(17) -0.0288(13) -0.0140(13) 0.0074(12)
C27 0.0327(14) 0.0354(14) 0.0509(16) 0.0181(12) 0.0034(12) 0.0135(11)
C39 0.0561(17) 0.0260(12) 0.0234(12) -0.0055(10) -0.0005(11) 0.0100(11)
C23 0.0600(18) 0.0302(13) 0.0262(13) 0.0050(10) -0.0031(12) 0.0102(12)
C33 0.030(2) 0.022(2) 0.034(3) 0.003(2) 0.001(2) -0.0076(19)
C34 0.032(3) 0.020(2) 0.038(3) 0.005(2) -0.003(2) -0.016(2)
C35 0.029(2) 0.020(2) 0.034(3) 0.001(2) -0.004(2) -0.0066(18)
C32 0.037(3) 0.0130(19) 0.036(3) 0.0025(19) 0.001(2) -0.0046(19)
C37 0.030(4) 0.024(3) 0.0204(19) -0.0022(16) -0.003(2) 0.004(3)
C22 0.035(4) 0.028(4) 0.022(2) 0.001(2) -0.0026(18) 0.003(3)
F7 0.030(6) 0.042(6) 0.055(7) 0.012(6) -0.006(6) -0.005(6)
F6 0.028(6) 0.043(7) 0.046(7) 0.007(6) -0.003(6) -0.004(6)
F8 0.021(6) 0.033(6) 0.063(7) -0.001(6) -0.004(6) -0.006(5)
F9 0.026(5) 0.033(5) 0.051(5) -0.005(5) 0.009(5) -0.004(4)
F10 0.026(5) 0.035(6) 0.035(5) -0.005(5) 0.003(5) -0.003(5)
C17 0.019(4) 0.022(4) 0.032(5) 0.002(4) 0.003(4) -0.003(4)
C21 0.025(5) 0.035(5) 0.035(5) 0.008(5) -0.005(5) -0.003(5)
C16 0.019(5) 0.025(5) 0.026(6) 0.004(5) -0.002(5) -0.005(5)
C19 0.021(4) 0.028(4) 0.046(5) 0.006(4) -0.005(4) -0.001(4)
C20 0.027(4) 0.033(4) 0.044(5) 0.008(4) -0.006(4) -0.003(4)
C18 0.018(5) 0.024(5) 0.041(5) 0.001(5) 0.002(5) -0.002(5)
C15 0.015(5) 0.019(5) 0.019(5) 0.001(5) -0.001(5) 0.001(5)
C14 0.016(4) 0.016(4) 0.020(4) 0.003(4) 0.000(4) -0.003(4)

loop_
_atom_type_symbol
_atom_type_description
_atom_type_scat_dispersion_real
_atom_type_scat_dispersion_imag
_atom_type_scat_source
C C 0.0033 0.0016 'International Tables Vol C Tables 4.2.6.8 and 6.1.1.4'
H H 0.0000 0.0000 'International Tables Vol C Tables 4.2.6.8 and 6.1.1.4'
N N 0.0061 0.0033 'International Tables Vol C Tables 4.2.6.8 and 6.1.1.4'
F F 0.0171 0.0103 'International Tables Vol C Tables 4.2.6.8 and 6.1.1.4'

loop_
_geom_angle_atom_site_label_1
_geom_angle_atom_site_label_2
_geom_angle_atom_site_label_3
_geom_angle
_geom_angle_site_symmetry_1
_geom_angle_site_symmetry_3
C3 C13 C12 88(5) . .
C3 C13 C14 97(5) . .
C12 C13 C14 114(4) . .
C3 C13 C4 79(4) . .
C12 C13 C4 110(3) . .
C14 C13 C4 18.3(14) . .
C3 C13 C2 67(4) . .
C12 C13 C2 21.4(17) . .
C14 C13 C2 110(3) . .
C4 C13 C2 101(2) . .
C2 C12 C13 105(5) . .
C2 C12 C3 82(4) . .
C13 C12 C3 23.5(17) . .
C2 C12 C1A 81(4) . .
C13 C12 C1A 104(4) . .
C3 C12 C1A 105(3) . .
C2 C12 C1 64(4) . .
C13 C12 C1 107(3) . .
C3 C12 C1 101(2) . .
C1A C12 C1 16.5(14) . .
C1A N2 C14 104(4) . .
C1A N2 C4 100(3) . .
C14 N2 C4 18.4(15) . .
C1A N2 C1 17.6(16) . .
C14 N2 C1 106(3) . .
C4 N2 C1 97(2) . .
N2 C1A N1 17.5(14) . .
N2 C1A C15 123(4) . 3
N1 C1A C15 123(3) . 3
N2 C1A C12 112(4) . .
N1 C1A C12 110(3) . .
C15 C1A C12 125(4) 3 .
N2 C1A C2 116(3) . .
N1 C1A C2 107(3) . .
C15 C1A C2 119(3) 3 .
C12 C1A C2 21.6(14) . .
N2 C1A C5 121(3) . 3
N1 C1A C5 115(3) . 3
C15 C1A C5 18.7(14) 3 3
C12 C1A C5 125(3) . 3
C2 C1A C5 111(2) . 3
F10 F5 C7 42.6(14) . .
F8 F4 C9 87.3(9) . .
F8 F4 C19 63.1(18) . .
C9 F4 C19 24.2(16) . .
C1A N1 C4 104.2(18) . .
C1A N1 C1 19.3(15) . .
C4 N1 C1 107.8(3) . .
C1A N1 C14 101(2) . .
C4 N1 C14 18.3(14) . .
C1 N1 C14 110.4(17) . .
F9 F3 C8 50.7(9) . .
C21 F2 F6 94(4) . .
C21 F2 C11 31(3) . .
F6 F2 C11 122.2(13) . .
C21 F2 C16 44(3) . .
F6 F2 C16 113.9(17) . .
C11 F2 C16 25.0(14) . .
C20 F1 F7 76(3) . .
C20 F1 C10 42(2) . .
F7 F1 C10 117.1(10) . .
C20 F1 C19 59(3) . .
F7 F1 C19 128.1(19) . .
C10 F1 C19 22.2(16) . .
C15 C5 C1 83(5) . 4
C15 C5 C14 76(5) . .
C1 C5 C14 122.8(17) 4 .
C15 C5 C4 95(4) . .
C1 C5 C4 126.1(3) 4 .
C14 C5 C4 18.9(14) . .
C15 C5 C6 94(4) . .
C1 C5 C6 116.1(2) 4 .
C14 C5 C6 118.0(17) . .
C4 C5 C6 117.7(2) . .
C15 C5 C1A 67(5) . 4
C1 C5 C1A 16.4(13) 4 4
C14 C5 C1A 114(2) . 4
C4 C5 C1A 123.2(16) . 4
C6 C5 C1A 116.9(16) . 4
C15 C5 C16 76(5) . .
C1 C5 C16 115.1(12) 4 .
C14 C5 C16 110(2) . .
C4 C5 C16 116.4(12) . .
C6 C5 C16 18.4(12) . .
C1A C5 C16 110(2) 4 .
C16 C6 C17 109(4) . .
C16 C6 C11 14(4) . .
C17 C6 C11 97(2) . .
C16 C6 C7 127(3) . .
C17 C6 C7 27(2) . .
C11 C6 C7 116.6(2) . .
C16 C6 C5 112(4) . .
C17 C6 C5 136.1(19) . .
C11 C6 C5 122.1(2) . .
C7 C6 C5 121.2(2) . .
C16 C6 C15 93(4) . .
C17 C6 C15 151(2) . .
C11 C6 C15 103.8(12) . .
C7 C6 C15 139.5(12) . .
C5 C6 C15 18.3(12) . .
C16 C6 F10 149(4) . .
C17 C6 F10 40(2) . .
C11 C6 F10 136.1(6) . .
C7 C6 F10 27.9(6) . .
C5 C6 F10 97.8(6) . .
C15 C6 F10 115.4(14) . .
C16 C6 C21 5(4) . .
C17 C6 C21 114(2) . .
C11 C6 C21 18.6(12) . .
C7 C6 C21 130.1(13) . .
C5 C6 C21 107.7(13) . .
C15 C6 C21 89.7(18) . .
F10 C6 C21 153.8(14) . .
N1 C4 C5 125.8(3) . .
N1 C4 C3 109.1(3) . .
C5 C4 C3 125.1(3) . .
N1 C4 C13 107.3(16) . .
C5 C4 C13 123.1(16) . .
C3 C4 C13 21.0(13) . .
N1 C4 N2 16.3(13) . .
C5 C4 N2 121.4(17) . .
C3 C4 N2 111.3(17) . .
C13 C4 N2 103(2) . .
N1 C4 C15 121.7(14) . .
C5 C4 C15 19.2(12) . .
C3 C4 C15 124.9(15) . .
C13 C4 C15 115(2) . .
N2 C4 C15 112(2) . .
N1 C1 C5 125.9(3) . 3
N1 C1 C15 123.3(15) . 3
C5 C1 C15 20.6(13) 3 3
N1 C1 C2 108.7(3) . .
C5 C1 C2 125.5(3) 3 .
C15 C1 C2 123.1(15) 3 .
N1 C1 N2 15.7(13) . .
C5 C1 N2 122.6(17) 3 .
C15 C1 N2 114(2) 3 .
C2 C1 N2 109.9(17) . .
N1 C1 C12 102.5(14) . .
C5 C1 C12 128.2(14) 3 .
C15 C1 C12 118(2) 3 .
C2 C1 C12 20.3(12) . .
N2 C1 C12 99(2) . .
C18 C9 C19 115(5) . .
C18 C9 F4 133(3) . .
C19 C9 F4 110(3) . .
C18 C9 C8 24(3) . .
C19 C9 C8 130(3) . .
F4 C9 C8 119.8(3) . .
C18 C9 C10 104(3) . .
C19 C9 C10 13(3) . .
F4 C9 C10 119.5(3) . .
C8 C9 C10 120.6(3) . .
C18 C9 F9 54(3) . .
C19 C9 F9 166(3) . .
F4 C9 F9 79.9(7) . .
C8 C9 F9 44.4(7) . .
C10 C9 F9 153.3(7) . .
C18 C9 F8 168(3) . .
C19 C9 F8 69(3) . .
F4 C9 F8 40.8(7) . .
C8 C9 F8 159.5(8) . .
C10 C9 F8 79.1(8) . .
F9 C9 F8 119.8(10) . .
C17 C7 F10 106(3) . .
C17 C7 F5 143(3) . .
F10 C7 F5 40.0(14) . .
C17 C7 C8 88(3) . .
F10 C7 C8 116.9(11) . .
F5 C7 C8 118.6(2) . .
C17 C7 C6 43(3) . .
F10 C7 C6 106.4(12) . .
F5 C7 C6 119.4(2) . .
C8 C7 C6 122.0(3) . .
C17 C7 C18 62(3) . .
F10 C7 C18 125.9(18) . .
F5 C7 C18 142.6(15) . .
C8 C7 C18 25.6(14) . .
C6 C7 C18 97.3(15) . .
C17 C7 C16 36(3) . .
F10 C7 C16 120.0(18) . .
F5 C7 C16 134.5(15) . .
C8 C7 C16 106.8(15) . .
C6 C7 C16 15.6(14) . .
C18 C7 C16 83(2) . .
C13 C3 C12 68(5) . .
C13 C3 C2 92(5) . .
C12 C3 C2 23.9(14) . .
C13 C3 C4 80(5) . .
C12 C3 C4 105.7(16) . .
C2 C3 C4 106.9(2) . .
C13 C3 C14 64(5) . .
C12 C3 C14 100(2) . .
C2 C3 C14 108.0(16) . .
C4 C3 C14 16.6(13) . .
C21 C11 C16 116(4) . .
C21 C11 F2 33(3) . .
C16 C11 F2 111(2) . .
C21 C11 C10 103(3) . .
C16 C11 C10 130(2) . .
F2 C11 C10 118.4(3) . .
C21 C11 C6 126(3) . .
C16 C11 C6 10(3) . .
F2 C11 C6 119.5(2) . .
C10 C11 C6 122.1(3) . .
C21 C11 C20 67(3) . .
C16 C11 C20 151(3) . .
F2 C11 C20 86.6(16) . .
C10 C11 C20 36.1(16) . .
C6 C11 C20 149.4(14) . .
C21 C11 C17 155(3) . .
C16 C11 C17 43(3) . .
F2 C11 C17 150.4(10) . .
C10 C11 C17 89.5(10) . .
C6 C11 C17 33.7(11) . .
C20 C11 C17 122.9(19) . .
C21 C11 C19 115(3) . .
C16 C11 C19 114(3) . .
F2 C11 C19 133.7(17) . .
C10 C11 C19 15.5(15) . .
C6 C11 C19 106.8(16) . .
C20 C11 C19 49(2) . .
C17 C11 C19 75.0(19) . .
C19 C10 C20 135(5) . .
C19 C10 F1 108(4) . .
C20 C10 F1 53(2) . .
C19 C10 C9 15(4) . .
C20 C10 C9 148(2) . .
F1 C10 C9 119.9(3) . .
C19 C10 C11 130(4) . .
C20 C10 C11 77(2) . .
F1 C10 C11 121.1(3) . .
C9 C10 C11 119.1(3) . .
C19 C10 C18 39(4) . .
C20 C10 C18 156(3) . .
F1 C10 C18 143.3(14) . .
C9 C10 C18 24.8(13) . .
C11 C10 C18 95.0(14) . .
C19 C10 C21 146(4) . .
C20 C10 C21 51(3) . .
F1 C10 C21 98.5(15) . .
C9 C10 C21 139.9(15) . .
C11 C10 C21 25.6(14) . .
C18 C10 C21 118(2) . .
C19 C10 C16 112(4) . .
C20 C10 C16 91(2) . .
F1 C10 C16 138.9(12) . .
C9 C10 C16 101.1(12) . .
C11 C10 C16 18.1(11) . .
C18 C10 C16 77.6(18) . .
C21 C10 C16 41.1(17) . .
C18 C8 F9 79(3) . .
C18 C8 F3 134(3) . .
F9 C8 F3 55.8(11) . .
C18 C8 C9 23(3) . .
F9 C8 C9 72.8(11) . .
F3 C8 C9 120.6(2) . .
C18 C8 C7 103(3) . .
F9 C8 C7 149.6(10) . .
F3 C8 C7 119.9(3) . .
C9 C8 C7 119.5(3) . .
C18 C8 C17 77(3) . .
F9 C8 C17 136.7(16) . .
F3 C8 C17 141.6(14) . .
C9 C8 C17 95.8(14) . .
C7 C8 C17 26.4(13) . .
C18 C8 C19 21(3) . .
F9 C8 C19 89.6(18) . .
F3 C8 C19 137.6(15) . .
C9 C8 C19 17.6(14) . .
C7 C8 C19 102.3(15) . .
C17 C8 C19 80(2) . .
C12 C2 C3 74(4) . .
C12 C2 C1 95(4) . .
C3 C2 C1 107.6(2) . .
C12 C2 C13 54(4) . .
C3 C2 C13 21.0(13) . .
C1 C2 C13 103.0(16) . .
C12 C2 C1A 77(4) . .
C3 C2 C1A 102.4(17) . .
C1 C2 C1A 17.8(13) . .
C13 C2 C1A 92(2) . .
C38 C31 C30 119.5(3) . .
C38 C31 C35 95.7(3) . .
C30 C31 C35 131.8(3) . .
C38 C31 C32 131.7(3) . .
C30 C31 C32 95.7(3) . .
C35 C31 C32 38.3(3) . .
C27 C25 C23 119.9(2) 4_565 4_565
C27 C25 C24 114.0(3) 4_565 .
C23 C25 C24 114.1(3) 4_565 .
C39 C36 C29 120.1(2) 4_565 4_565
C39 C36 C38 114.2(3) 4_565 .
C29 C36 C38 113.8(3) 4_565 .
C30 C29 C36 119.9(2) . 3_655
C30 C29 C35 131.5(3) . 3_655
C36 C29 C35 95.3(3) 3_655 3_655
C30 C29 C34 95.1(3) . 3_655
C36 C29 C34 131.6(3) 3_655 3_655
C35 C29 C34 38.6(3) 3_655 3_655
C27 C28 C26 120.3(2) . .
C27 C28 C30 113.8(3) . .
C26 C28 C30 114.1(3) . .
C24 C26 C28 119.8(3) . .
C24 C26 C32 131.6(3) . .
C28 C26 C32 95.7(3) . .
C24 C26 C33 95.6(3) . .
C28 C26 C33 132.0(3) . .
C32 C26 C33 38.3(3) . .
C26 C24 C23 120.4(3) . .
C26 C24 C25 114.0(3) . .
C23 C24 C25 113.9(3) . .
C29 C30 C31 120.0(3) . .
C29 C30 C28 114.4(3) . .
C31 C30 C28 114.0(3) . .
C31 C38 C39 120.5(2) . .
C31 C38 C36 113.9(3) . .
C39 C38 C36 113.7(3) . .
C28 C27 C25 119.7(3) . 3_655
C28 C27 C33 131.9(3) . 3_655
C25 C27 C33 95.5(3) 3_655 3_655
C28 C27 C34 95.8(3) . 3_655
C25 C27 C34 131.3(3) 3_655 3_655
C33 C27 C34 38.2(3) 3_655 3_655
C36 C39 C38 120.0(2) 3_655 .
C36 C39 C37 131.6(3) 3_655 .
C38 C39 C37 96.0(3) . .
C36 C39 C37 95.4(3) 3_655 3_655
C38 C39 C37 132.0(3) . 3_655
C37 C39 C37 38.2(3) . 3_655
C24 C23 C25 119.9(3) . 3_655
C24 C23 C22 131.4(3) . .
C25 C23 C22 95.3(3) 3_655 .
C24 C23 C22 95.7(3) . 4_565
C25 C23 C22 131.1(3) 3_655 4_565
C22 C23 C22 38.0(3) . 4_565
C34 C33 C32 89.3(7) . .
C34 C33 C35 44.9(4) . .
C32 C33 C35 44.4(4) . .
C34 C33 C27 71.2(6) . 4_565
C32 C33 C27 152.9(6) . 4_565
C35 C33 C27 113.9(5) . 4_565
C34 C33 C26 152.6(6) . .
C32 C33 C26 70.6(5) . .
C35 C33 C26 112.9(5) . .
C27 C33 C26 119.9(4) 4_565 .
C33 C34 C35 91.2(7) . .
C33 C34 C32 45.7(4) . .
C35 C34 C32 45.5(4) . .
C33 C34 C27 70.6(5) . 4_565
C35 C34 C27 154.4(6) . 4_565
C32 C34 C27 114.0(5) . 4_565
C33 C34 C29 154.7(6) . 4_565
C35 C34 C29 70.2(5) . 4_565
C32 C34 C29 113.5(5) . 4_565
C27 C34 C29 120.1(4) 4_565 4_565
C32 C35 C34 88.5(7) . .
C32 C35 C33 44.6(4) . .
C34 C35 C33 43.9(4) . .
C32 C35 C29 152.9(6) . 4_565
C34 C35 C29 71.2(5) . 4_565
C33 C35 C29 113.2(5) . 4_565
C32 C35 C31 71.5(5) . .
C34 C35 C31 153.2(6) . .
C33 C35 C31 114.1(5) . .
C29 C35 C31 120.4(4) 4_565 .
C35 C32 C33 91.0(7) . .
C35 C32 C34 46.0(4) . .
C33 C32 C34 45.0(4) . .
C35 C32 C26 154.7(6) . .
C33 C32 C26 71.1(5) . .
C34 C32 C26 113.8(5) . .
C35 C32 C31 70.3(5) . .
C33 C32 C31 154.6(6) . .
C34 C32 C31 114.1(5) . .
C26 C32 C31 119.8(4) . .
C37 C37 C37 90.000(3) 4_565 3_655
C37 C37 C37 45.000(3) 4_565 2_665
C37 C37 C37 45.000(2) 3_655 2_665
C37 C37 C39 154.3(5) 4_565 .
C37 C37 C39 71.7(7) 3_655 .
C37 C37 C39 114.5(7) 2_665 .
C37 C37 C39 70.1(7) 4_565 4_565
C37 C37 C39 153.3(5) 3_655 4_565
C37 C37 C39 113.0(7) 2_665 4_565
C39 C37 C39 120.0(3) . 4_565
C22 C22 C22 90.000(3) 4_565 3_655
C22 C22 C22 45.000(1) 4_565 2_665
C22 C22 C22 45.000(2) 3_655 2_665
C22 C22 C23 71.5(8) 4_565 .
C22 C22 C23 154.8(6) 3_655 .
C22 C22 C23 114.6(8) 2_665 .
C22 C22 C23 154.1(6) 4_565 3_655
C22 C22 C23 70.5(8) 3_655 3_655
C22 C22 C23 113.6(8) 2_665 3_655
C23 C22 C23 120.5(3) . 3_655
F1 F7 C20 50.5(19) . .
F2 F6 C21 40(2) . .
F4 F8 C19 78(2) . .
F4 F8 C9 51.9(8) . .
C19 F8 C9 27(2) . .
C8 F9 F3 73.5(12) . .
C8 F9 C18 38(2) . .
F3 F9 C18 112(3) . .
C8 F9 C9 62.7(9) . .
F3 F9 C9 126.7(14) . .
C18 F9 C9 30(2) . .
F5 F10 C7 97(2) . .
F5 F10 C17 126(3) . .
C7 F10 C17 30.5(17) . .
F5 F10 C6 113.9(16) . .
C7 F10 C6 45.7(9) . .
C17 F10 C6 30.8(16) . .
C7 C17 C6 110(4) . .
C7 C17 F10 44(2) . .
C6 C17 F10 109(3) . .
C7 C17 C16 126(4) . .
C6 C17 C16 25(2) . .
F10 C17 C16 135(4) . .
C7 C17 C8 66(3) . .
C6 C17 C8 148(3) . .
F10 C17 C8 90(2) . .
C16 C17 C8 130(3) . .
C7 C17 C18 95(4) . .
C6 C17 C18 134(3) . .
F10 C17 C18 115(3) . .
C16 C17 C18 109(3) . .
C8 C17 C18 29.0(19) . .
C7 C17 C11 140(4) . .
C6 C17 C11 49.6(16) . .
F10 C17 C11 158(3) . .
C16 C17 C11 24(2) . .
C8 C17 C11 111.5(19) . .
C18 C17 C11 86(2) . .
C11 C21 F2 116(5) . .
C11 C21 F6 154(5) . .
F2 C21 F6 47(3) . .
C11 C21 C16 33(3) . .
F2 C21 C16 111(4) . .
F6 C21 C16 127(3) . .
C11 C21 C20 81(4) . .
F2 C21 C20 122(4) . .
F6 C21 C20 123(4) . .
C16 C21 C20 110(5) . .
C11 C21 C10 51(3) . .
F2 C21 C10 130(4) . .
F6 C21 C10 153(3) . .
C16 C21 C10 80(3) . .
C20 C21 C10 30(2) . .
C11 C21 C6 35(2) . .
F2 C21 C6 111(3) . .
F6 C21 C6 125(2) . .
C16 C21 C6 2.3(19) . .
C20 C21 C6 111(4) . .
C10 C21 C6 83(2) . .
C6 C16 C11 156(6) . .
C6 C16 C21 173(6) . .
C11 C16 C21 31(3) . .
C6 C16 C17 45(3) . .
C11 C16 C17 112(4) . .
C21 C16 C17 141(5) . .
C6 C16 C15 66(4) . .
C11 C16 C15 131(4) . .
C21 C16 C15 108(3) . .
C17 C16 C15 109(4) . .
C6 C16 F2 153(5) . .
C11 C16 F2 44(2) . .
C21 C16 F2 24.7(19) . .
C17 C16 F2 151(4) . .
C15 C16 F2 88.2(19) . .
C6 C16 C5 50(3) . .
C11 C16 C5 146(3) . .
C21 C16 C5 124(3) . .
C17 C16 C5 94(3) . .
C15 C16 C5 16.2(11) . .
F2 C16 C5 104.4(17) . .
C6 C16 C7 38(3) . .
C11 C16 C7 123(3) . .
C21 C16 C7 147(4) . .
C17 C16 C7 17.1(17) . .
C15 C16 C7 104(3) . .
F2 C16 C7 167(3) . .
C5 C16 C7 87(2) . .
C6 C16 C10 128(4) . .
C11 C16 C10 32.0(18) . .
C21 C16 C10 58(3) . .
C17 C16 C10 83(2) . .
C15 C16 C10 162(3) . .
F2 C16 C10 76(2) . .
C5 C16 C10 171(2) . .
C7 C16 C10 91.8(15) . .
C10 C19 C9 153(7) . .
C10 C19 C18 122(5) . .
C9 C19 C18 32(3) . .
C10 C19 C20 26(3) . .
C9 C19 C20 171(5) . .
C18 C19 C20 142(4) . .
C10 C19 F8 117(5) . .
C9 C19 F8 85(4) . .
C18 C19 F8 115(5) . .
C20 C19 F8 103(3) . .
C10 C19 F1 50(4) . .
C9 C19 F1 149(5) . .
C18 C19 F1 162(4) . .
C20 C19 F1 39(2) . .
F8 C19 F1 67.1(19) . .
C10 C19 F4 152(5) . .
C9 C19 F4 46(3) . .
C18 C19 F4 77(4) . .
C20 C19 F4 141(3) . .
F8 C19 F4 38.5(14) . .
F1 C19 F4 105(2) . .
C10 C19 C11 34(3) . .
C9 C19 C11 123(4) . .
C18 C19 C11 92(3) . .
C20 C19 C11 50(2) . .
F8 C19 C11 151(4) . .
F1 C19 C11 84(3) . .
F4 C19 C11 168(3) . .
C10 C19 C8 125(5) . .
C9 C19 C8 33(2) . .
C18 C19 C8 12.2(18) . .
C20 C19 C8 139(3) . .
F8 C19 C8 117(3) . .
F1 C19 C8 173(3) . .
F4 C19 C8 78(2) . .
C11 C19 C8 92.0(18) . .
C10 C20 F1 86(3) . .
C10 C20 F7 139(4) . .
F1 C20 F7 53.8(19) . .
C10 C20 C21 98(4) . .
F1 C20 C21 148(3) . .
F7 C20 C21 119(4) . .
C10 C20 C19 19(2) . .
F1 C20 C19 82(3) . .
F7 C20 C19 130(3) . .
C21 C20 C19 111(4) . .
C10 C20 C11 67(2) . .
F1 C20 C11 138(3) . .
F7 C20 C11 148(3) . .
C21 C20 C11 31(2) . .
C19 C20 C11 81(3) . .
C9 C18 C8 133(5) . .
C9 C18 F9 96(4) . .
C8 C18 F9 63(3) . .
C9 C18 C19 33(3) . .
C8 C18 C19 147(5) . .
F9 C18 C19 129(5) . .
C9 C18 C17 139(5) . .
C8 C18 C17 74(4) . .
F9 C18 C17 124(4) . .
C19 C18 C17 107(3) . .
C9 C18 C10 51(3) . .
C8 C18 C10 148(4) . .
F9 C18 C10 145(4) . .
C19 C18 C10 19(2) . .
C17 C18 C10 89(2) . .
C9 C18 C7 149(4) . .
C8 C18 C7 52(3) . .
F9 C18 C7 108(4) . .
C19 C18 C7 122(3) . .
C17 C18 C7 23.0(15) . .
C10 C18 C7 107.0(19) . .
C5 C15 C14 83(5) . .
C5 C15 C1 76(4) . 4
C14 C15 C1 123(3) . 4
C5 C15 C1A 94(5) . 4
C14 C15 C1A 125(4) . 4
C1 C15 C1A 18.2(14) 4 4
C5 C15 C4 66(4) . .
C14 C15 C4 17.0(15) . .
C1 C15 C4 115(2) 4 .
C1A C15 C4 123(3) 4 .
C5 C15 C6 67(4) . .
C14 C15 C6 112(3) . .
C1 C15 C6 107(2) 4 .
C1A C15 C6 117(3) 4 .
C4 C15 C6 104(2) . .
C5 C15 C16 88(5) . .
C14 C15 C16 115(3) . .
C1 C15 C16 116(3) 4 .
C1A C15 C16 120(3) 4 .
C4 C15 C16 113(3) . .
C6 C15 C16 20.5(15) . .
C15 C14 C5 21.1(15) . .
C15 C14 N2 126(4) . .
C5 C14 N2 125(3) . .
C15 C14 C13 128(4) . .
C5 C14 C13 125(3) . .
N2 C14 C13 106(3) . .
C15 C14 N1 127(3) . .
C5 C14 N1 119(3) . .
N2 C14 N1 16.2(13) . .
C13 C14 N1 103(3) . .
C15 C14 C3 127(3) . .
C5 C14 C3 116(3) . .
N2 C14 C3 105(3) . .
C13 C14 C3 19.2(14) . .
N1 C14 C3 97(2) . .

loop_
_geom_bond_atom_site_label_1
_geom_bond_atom_site_label_2
_geom_bond_distance
_geom_bond_site_symmetry_2
C13 C3 0.53(3) .
C13 C12 1.22(5) .
C13 C14 1.44(6) .
C13 C4 1.45(4) .
C13 C2 1.47(4) .
C12 C2 0.56(3) .
C12 C3 1.32(4) .
C12 C1A 1.47(5) .
C12 C1 1.59(4) .
N2 C1A 1.34(6) .
N2 C14 1.42(6) .
N2 C4 1.45(4) .
N2 C1 1.49(4) .
C1A N1 1.35(4) .
C1A C15 1.45(6) 3
C1A C2 1.49(4) .
C1A C5 1.57(4) 3
F5 F10 0.87(2) .
F5 C7 1.339(3) .
F4 F8 1.12(2) .
F4 C9 1.345(3) .
F4 C19 1.76(5) .
N1 C4 1.369(4) .
N1 C1 1.369(4) .
N1 C14 1.46(4) .
F3 F9 1.16(2) .
F3 C8 1.343(3) .
F2 C21 0.80(5) .
F2 F6 0.92(2) .
F2 C11 1.331(3) .
F2 C16 1.79(5) .
F1 C20 1.06(3) .
F1 F7 1.11(2) .
F1 C10 1.329(3) .
F1 C19 1.65(5) .
C5 C15 0.51(3) .
C5 C1 1.399(4) 4
C5 C14 1.40(4) .
C5 C4 1.405(4) .
C5 C6 1.487(4) .
C5 C1A 1.57(4) 4
C5 C16 1.81(5) .
C6 C16 0.61(5) .
C6 C17 1.02(3) .
C6 C11 1.397(4) .
C6 C7 1.397(4) .
C6 C15 1.61(4) .
C6 F10 1.87(2) .
C6 C21 1.95(5) .
C4 C3 1.443(4) .
C4 C15 1.53(4) .
C1 C5 1.399(4) 3
C1 C15 1.43(4) 3
C1 C2 1.443(4) .
C9 C18 0.74(5) .
C9 C19 0.77(6) .
C9 C8 1.376(4) .
C9 C10 1.383(4) .
C9 F9 1.48(2) .
C9 F8 1.71(2) .
C7 C17 0.67(4) .
C7 F10 0.91(2) .
C7 C8 1.379(3) .
C7 C18 1.71(5) .
C7 C16 1.83(4) .
C3 C2 1.357(4) .
C3 C14 1.59(4) .
C11 C21 0.77(5) .
C11 C16 0.81(5) .
C11 C10 1.385(4) .
C11 C20 1.46(3) .
C11 C17 1.82(4) .
C11 C19 1.88(5) .
C10 C19 0.66(6) .
C10 C20 0.89(4) .
C10 C18 1.72(5) .
C10 C21 1.73(5) .
C10 C16 2.01(5) .
C8 C18 0.76(5) .
C8 F9 1.083(17) .
C8 C17 1.51(3) .
C8 C19 1.96(5) .
C31 C38 1.401(4) .
C31 C30 1.423(4) .
C31 C35 1.494(6) .
C31 C32 1.505(6) .
C25 C27 1.410(4) 4_565
C25 C23 1.417(4) 4_565
C25 C24 1.451(4) .
C36 C39 1.406(4) 4_565
C36 C29 1.412(4) 4_565
C36 C38 1.455(4) .
C29 C30 1.407(4) .
C29 C36 1.412(4) 3_655
C29 C35 1.495(6) 3_655
C29 C34 1.504(6) 3_655
C28 C27 1.405(4) .
C28 C26 1.420(4) .
C28 C30 1.446(4) .
C26 C24 1.395(4) .
C26 C32 1.503(6) .
C26 C33 1.508(6) .
C24 C23 1.407(4) .
C38 C39 1.407(4) .
C27 C25 1.410(4) 3_655
C27 C33 1.487(6) 3_655
C27 C34 1.492(7) 3_655
C39 C36 1.406(4) 3_655
C39 C37 1.492(7) .
C39 C37 1.505(7) 3_655
C23 C25 1.417(4) 3_655
C23 C22 1.492(8) .
C23 C22 1.501(8) 4_565
C33 C34 0.975(7) .
C33 C32 0.987(7) .
C33 C35 1.405(8) .
C33 C27 1.487(6) 4_565
C34 C35 0.992(7) .
C34 C32 1.379(8) .
C34 C27 1.492(7) 4_565
C34 C29 1.504(6) 4_565
C35 C32 0.983(7) .
C35 C29 1.495(6) 4_565
C37 C37 0.981(6) 4_565
C37 C37 0.981(6) 3_655
C37 C37 1.387(9) 2_665
C37 C39 1.505(7) 4_565
C22 C22 0.974(6) 4_565
C22 C22 0.974(6) 3_655
C22 C22 1.378(9) 2_665
C22 C23 1.501(8) 3_655
F7 C20 1.33(4) .
F6 C21 1.26(6) .
F8 C19 1.60(5) .
F9 C18 1.20(4) .
F10 C17 1.27(4) .
C17 C16 1.35(5) .
C17 C18 1.52(5) .
C21 C16 1.34(6) .
C21 C20 1.37(5) .
C16 C15 1.76(6) .
C19 C18 1.28(7) .
C19 C20 1.43(6) .
C15 C14 1.36(6) .
C15 C1 1.43(4) 4
C15 C1A 1.45(6) 4
